data_7233453
loop_
_publ_author_name
'Yuping Zhang'
'Chunshuang Liang'
'Hongxing Shang'
'Yao Ma'
'Shimei Jiang'

_publ_section_title
;
 Supramolecular organogels and nanowires based on a V-shaped cyanostilbene
 amide derivative with aggregation-induced emission (AIE) properties
;
_journal_name_full 'Journal of Materials Chemistry C'
_journal_page_first 4472
_journal_page_last 4480
_journal_paper_doi 10.1039/C3TC30545G
_journal_volume 1
_journal_year 2013
_chemical_formula_sum 'C42 H36 N4 O3'
_chemical_formula_weight 644.75
_space_group_IT_number 14
_space_group_name_Hall '-P 2ybc'
_space_group_name_H-M_alt 'P 1 21/c 1'
_symmetry_cell_setting monoclinic
_symmetry_space_group_name_H-M 'P 1 21/c 1'
_atom_sites_solution_hydrogens geom
_atom_sites_solution_primary direct
_atom_sites_solution_secondary difmap
_cell_angle_alpha 90.00
_cell_angle_beta 102.363(14)
_cell_angle_gamma 90.00
_cell_formula_units_Z 4
_cell_length_a 20.669(8)
_cell_length_b 6.745(2)
_cell_length_c 24.891(11)
_cell_measurement_temperature 293(2)
_cell_volume 3390(2)
_computing_structure_refinement 'SHELXL-97 (Sheldrick, 1997)'
_computing_structure_solution 'SHELXS-97 (Sheldrick, 1990)'
_diffrn_ambient_temperature 293(2)
_diffrn_measured_fraction_theta_full 0.997
_diffrn_measured_fraction_theta_max 0.997
_diffrn_radiation_monochromator graphite
_diffrn_radiation_source 'fine-focus sealed tube'
_diffrn_radiation_type MoK\a
_diffrn_radiation_wavelength 0.71073
_diffrn_reflns_av_R_equivalents 0.0875
_diffrn_reflns_av_sigmaI/netI 0.0830
_diffrn_reflns_limit_h_max 24
_diffrn_reflns_limit_h_min -20
_diffrn_reflns_limit_k_max 7
_diffrn_reflns_limit_k_min -8
_diffrn_reflns_limit_l_max 29
_diffrn_reflns_limit_l_min -29
_diffrn_reflns_number 22719
_diffrn_reflns_theta_full 25.00
_diffrn_reflns_theta_max 25.00
_diffrn_reflns_theta_min 3.03
_exptl_absorpt_coefficient_mu 0.080
_exptl_absorpt_correction_T_max 0.9908
_exptl_absorpt_correction_T_min 0.9793
_exptl_absorpt_correction_type empirical
_exptl_absorpt_process_details sababs
_exptl_crystal_density_diffrn 1.263
_exptl_crystal_density_method 'not measured'
_exptl_crystal_F_000 1360
_exptl_crystal_size_max 0.26
_exptl_crystal_size_mid 0.23
_exptl_crystal_size_min 0.12
_refine_diff_density_max 0.212
_refine_diff_density_min -0.437
_refine_diff_density_rms 0.049
_refine_ls_extinction_method none
_refine_ls_goodness_of_fit_ref 1.056
_refine_ls_hydrogen_treatment constr
_refine_ls_matrix_type full
_refine_ls_number_parameters 445
_refine_ls_number_reflns 5934
_refine_ls_number_restraints 0
_refine_ls_restrained_S_all 1.056
_refine_ls_R_factor_all 0.1542
_refine_ls_R_factor_gt 0.0845
_refine_ls_shift/su_max 0.010
_refine_ls_shift/su_mean 0.002
_refine_ls_structure_factor_coef Fsqd
_refine_ls_weighting_details 'calc w=1/[\s^2^(Fo^2^)+(0.0768P)^2^+2.3190P] where P=(Fo^2^+2Fc^2^)/3'
_refine_ls_weighting_scheme calc
_refine_ls_wR_factor_gt 0.1816
_refine_ls_wR_factor_ref 0.2131
_reflns_number_gt 3230
_reflns_number_total 5934
_reflns_threshold_expression >2sigma(I)
_cod_data_source_file J-Mater-Chem-C-2013-1-4472.cif
_cod_data_source_block zyp-3
_cod_depositor_comments
;
The following automatic conversions were performed:

data item '_symmetry_cell_setting' value 'Monoclinic' was changed to
'monoclinic' in accordance with the built-in table derived from the
CIF Core dictionary named 'cif_core.dic' version 2.4.5 last updated
on 2014-11-21.

Automatic conversion script
Id: cif_fix_values 6909 2019-04-08 15:41:33Z antanas 
;
_cod_original_sg_symbol_H-M P2(1)/c
_cod_database_code 7233453

loop_
_symmetry_equiv_pos_as_xyz
'x, y, z'
'-x, y+1/2, -z+1/2'
'-x, -y, -z'
'x, -y-1/2, z-1/2'

loop_
_atom_site_label
_atom_site_type_symbol
_atom_site_fract_x
_atom_site_fract_y
_atom_site_fract_z
_atom_site_U_iso_or_equiv
_atom_site_adp_type
_atom_site_occupancy
_atom_site_symmetry_multiplicity
_atom_site_calc_flag
_atom_site_refinement_flags
_atom_site_disorder_assembly
_atom_site_disorder_group
C1 C 0.6007(2) 1.3895(6) 0.3891(2) 0.0685(13) Uani 1 1 d . . .
H1 H 0.5629 1.3747 0.3613 0.082 Uiso 1 1 calc R . .
C2 C 0.6402(2) 1.5548(6) 0.3894(2) 0.0669(12) Uani 1 1 d . . .
H2 H 0.6288 1.6496 0.3619 0.080 Uiso 1 1 calc R . .
C3 C 0.6958(3) 1.5802(7) 0.4299(2) 0.0755(14) Uani 1 1 d . . .
H3 H 0.7219 1.6926 0.4303 0.091 Uiso 1 1 calc R . .
C4 C 0.7124(3) 1.4395(8) 0.4694(2) 0.102(2) Uani 1 1 d . . .
H4 H 0.7507 1.4548 0.4966 0.123 Uiso 1 1 calc R . .
C5 C 0.6728(3) 1.2726(7) 0.46985(19) 0.0873(16) Uani 1 1 d . . .
H5 H 0.6845 1.1787 0.4976 0.105 Uiso 1 1 calc R . .
C6 C 0.6165(2) 1.2456(6) 0.42946(18) 0.0571(11) Uani 1 1 d . . .
C7 C 0.5762(2) 1.0610(6) 0.4278(2) 0.0617(12) Uani 1 1 d . . .
C8 C 0.5895(3) 0.9479(7) 0.4779(2) 0.0759(14) Uani 1 1 d . . .
C9 C 0.5346(2) 0.9936(6) 0.3823(2) 0.0650(12) Uani 1 1 d . . .
H9 H 0.5313 1.0733 0.3514 0.078 Uiso 1 1 calc R . .
C10 C 0.4938(2) 0.8150(6) 0.3740(2) 0.0610(11) Uani 1 1 d . . .
C11 C 0.4685(3) 0.7203(6) 0.4154(2) 0.0854(16) Uani 1 1 d . . .
H11 H 0.4769 0.7725 0.4508 0.102 Uiso 1 1 calc R . .
C12 C 0.4312(3) 0.5502(7) 0.4037(2) 0.0855(16) Uani 1 1 d . . .
H12 H 0.4136 0.4917 0.4313 0.103 Uiso 1 1 calc R . .
C13 C 0.4191(2) 0.4643(6) 0.35206(18) 0.0568(11) Uani 1 1 d . . .
C14 C 0.4430(2) 0.5559(6) 0.31095(18) 0.0610(11) Uani 1 1 d . . .
H14 H 0.4350 0.5015 0.2758 0.073 Uiso 1 1 calc R . .
C15 C 0.4793(2) 0.7306(6) 0.32214(19) 0.0639(12) Uani 1 1 d . . .
H15 H 0.4943 0.7928 0.2938 0.077 Uiso 1 1 calc R . .
C16 C 0.37496(19) 0.1577(6) 0.30314(17) 0.0515(10) Uani 1 1 d . . .
C17 C 0.32548(19) -0.0063(6) 0.30255(15) 0.0503(10) Uani 1 1 d . . .
C18 C 0.2958(2) -0.0466(7) 0.34613(16) 0.0666(12) Uani 1 1 d . . .
H18 H 0.3071 0.0269 0.3784 0.080 Uiso 1 1 calc R . .
C19 C 0.2491(2) -0.1965(7) 0.34172(16) 0.0629(12) Uani 1 1 d . . .
C20 C 0.23430(19) -0.3100(6) 0.29439(15) 0.0567(11) Uani 1 1 d . . .
H20 H 0.2042 -0.4136 0.2924 0.068 Uiso 1 1 calc R . .
C21 C 0.26300(18) -0.2740(6) 0.24984(15) 0.0477(9) Uani 1 1 d . . .
C22 C 0.30904(18) -0.1197(6) 0.25543(15) 0.0492(10) Uani 1 1 d . . .
H22 H 0.3294 -0.0924 0.2263 0.059 Uiso 1 1 calc R . .
C23 C 0.2433(2) -0.3867(6) 0.19534(15) 0.0551(11) Uani 1 1 d . . .
C24 C 0.1960(3) -0.5571(7) 0.1984(2) 0.0917(17) Uani 1 1 d . . .
H24A H 0.2158 -0.6461 0.2273 0.138 Uiso 1 1 calc R . .
H24B H 0.1868 -0.6270 0.1640 0.138 Uiso 1 1 calc R . .
H24C H 0.1554 -0.5057 0.2057 0.138 Uiso 1 1 calc R . .
C25 C 0.2083(3) -0.2378(8) 0.15144(18) 0.0874(16) Uani 1 1 d . . .
H25A H 0.1682 -0.1921 0.1609 0.131 Uiso 1 1 calc R . .
H25B H 0.1979 -0.3017 0.1162 0.131 Uiso 1 1 calc R . .
H25C H 0.2370 -0.1270 0.1499 0.131 Uiso 1 1 calc R . .
C26 C 0.3041(2) -0.4678(8) 0.1780(2) 0.0876(16) Uani 1 1 d . . .
H26A H 0.3355 -0.3627 0.1781 0.131 Uiso 1 1 calc R . .
H26B H 0.2916 -0.5222 0.1416 0.131 Uiso 1 1 calc R . .
H26C H 0.3238 -0.5696 0.2031 0.131 Uiso 1 1 calc R . .
C27 C 0.2105(2) -0.2398(8) 0.38520(17) 0.0714(14) Uani 1 1 d . . .
C28 C 0.1587(2) -0.0757(7) 0.45510(15) 0.0621(12) Uani 1 1 d . . .
C29 C 0.1580(2) 0.0993(7) 0.48378(16) 0.0655(12) Uani 1 1 d . . .
H29 H 0.1830 0.2068 0.4766 0.079 Uiso 1 1 calc R . .
C30 C 0.1203(2) 0.1148(6) 0.52290(16) 0.0553(11) Uani 1 1 d . . .
H30 H 0.1198 0.2346 0.5413 0.066 Uiso 1 1 calc R . .
C31 C 0.08281(17) -0.0439(5) 0.53603(14) 0.0436(9) Uani 1 1 d . . .
C32 C 0.0828(2) -0.2141(6) 0.50500(15) 0.0557(11) Uani 1 1 d . . .
H32 H 0.0569 -0.3211 0.5112 0.067 Uiso 1 1 calc R . .
C33 C 0.1197(2) -0.2305(7) 0.46542(16) 0.0661(12) Uani 1 1 d . . .
H33 H 0.1184 -0.3474 0.4454 0.079 Uiso 1 1 calc R . .
C34 C 0.04435(17) -0.0166(5) 0.57796(14) 0.0431(9) Uani 1 1 d . . .
H34 H 0.0372 0.1150 0.5862 0.052 Uiso 1 1 calc R . .
C35 C 0.01732(18) -0.1500(5) 0.60696(14) 0.0404(9) Uani 1 1 d . . .
C36 C 0.0271(2) -0.3567(6) 0.60026(16) 0.0575(11) Uani 1 1 d . . .
C37 C -0.02215(19) -0.0994(5) 0.64821(14) 0.0460(9) Uani 1 1 d . . .
C38 C -0.0159(2) 0.0811(6) 0.67511(16) 0.0602(11) Uani 1 1 d . . .
H38 H 0.0136 0.1753 0.6672 0.072 Uiso 1 1 calc R . .
C39 C -0.0531(3) 0.1224(8) 0.71355(19) 0.0783(14) Uani 1 1 d . . .
H39 H -0.0487 0.2447 0.7312 0.094 Uiso 1 1 calc R . .
C40 C -0.0963(3) -0.0141(9) 0.7260(2) 0.0880(16) Uani 1 1 d . . .
H40 H -0.1205 0.0134 0.7526 0.106 Uiso 1 1 calc R . .
C41 C -0.1039(3) -0.1906(9) 0.6992(2) 0.0888(16) Uani 1 1 d . . .
H41 H -0.1343 -0.2823 0.7068 0.107 Uiso 1 1 calc R . .
C42 C -0.0672(2) -0.2352(7) 0.66101(18) 0.0698(13) Uani 1 1 d . . .
H42 H -0.0725 -0.3576 0.6434 0.084 Uiso 1 1 calc R . .
N1 N 0.6026(3) 0.8648(7) 0.5186(2) 0.1089(17) Uani 1 1 d . . .
N2 N 0.38015(17) 0.2915(5) 0.34369(15) 0.0659(10) Uani 1 1 d . . .
H2A H 0.3567 0.2686 0.3677 0.079 Uiso 1 1 calc R . .
N3 N 0.19742(18) -0.0809(6) 0.41462(14) 0.0762(12) Uani 1 1 d . . .
H3A H 0.2147 0.0298 0.4079 0.091 Uiso 1 1 calc R . .
N4 N 0.0356(3) -0.5234(5) 0.59738(19) 0.0973(16) Uani 1 1 d . . .
O1 O 0.40760(16) 0.1683(5) 0.26786(12) 0.0775(9) Uani 1 1 d . . .
O2 O 0.19150(16) -0.4066(5) 0.39199(12) 0.0829(10) Uani 1 1 d . . .
O3 O 0.2732(2) 0.3002(6) 0.41330(19) 0.1348(16) Uani 1 1 d . . .
H1O3 H 0.3025 0.3330 0.4414 0.202 Uiso 1 1 d R . .
H2O3 H 0.2587 0.4059 0.3963 0.202 Uiso 1 1 d R . .

loop_
_atom_site_aniso_label
_atom_site_aniso_U_11
_atom_site_aniso_U_22
_atom_site_aniso_U_33
_atom_site_aniso_U_23
_atom_site_aniso_U_13
_atom_site_aniso_U_12
C1 0.055(3) 0.047(3) 0.099(4) 0.005(2) 0.007(2) 0.003(2)
C2 0.065(3) 0.043(2) 0.094(4) 0.008(2) 0.019(3) 0.004(2)
C3 0.090(4) 0.060(3) 0.074(3) -0.005(2) 0.011(3) -0.020(3)
C4 0.135(5) 0.093(4) 0.063(3) 0.001(3) -0.012(3) -0.049(4)
C5 0.130(5) 0.076(3) 0.051(3) 0.002(2) 0.009(3) -0.028(3)
C6 0.064(3) 0.046(2) 0.070(3) -0.009(2) 0.032(2) -0.002(2)
C7 0.070(3) 0.046(2) 0.080(3) -0.002(2) 0.038(3) -0.001(2)
C8 0.097(4) 0.055(3) 0.085(4) -0.001(3) 0.042(3) -0.009(3)
C9 0.060(3) 0.050(2) 0.092(4) -0.001(2) 0.032(3) -0.002(2)
C10 0.057(3) 0.041(2) 0.091(4) 0.000(2) 0.031(2) 0.001(2)
C11 0.106(4) 0.060(3) 0.110(4) -0.034(3) 0.068(3) -0.029(3)
C12 0.116(4) 0.065(3) 0.098(4) -0.023(3) 0.073(3) -0.031(3)
C13 0.052(3) 0.048(2) 0.078(3) -0.003(2) 0.033(2) -0.004(2)
C14 0.058(3) 0.055(3) 0.069(3) 0.008(2) 0.010(2) -0.009(2)
C15 0.053(3) 0.063(3) 0.074(3) 0.019(2) 0.011(2) 0.001(2)
C16 0.050(2) 0.057(2) 0.053(2) 0.001(2) 0.022(2) -0.006(2)
C17 0.048(2) 0.062(2) 0.044(2) 0.0001(19) 0.0149(18) -0.009(2)
C18 0.062(3) 0.099(3) 0.041(2) -0.011(2) 0.015(2) -0.031(3)
C19 0.060(3) 0.091(3) 0.040(2) -0.012(2) 0.0167(19) -0.032(2)
C20 0.053(2) 0.075(3) 0.045(2) -0.005(2) 0.0150(19) -0.023(2)
C21 0.043(2) 0.062(2) 0.040(2) 0.0003(18) 0.0124(17) -0.001(2)
C22 0.047(2) 0.062(2) 0.043(2) 0.0035(18) 0.0192(18) -0.002(2)
C23 0.060(3) 0.068(3) 0.040(2) -0.0075(19) 0.0165(19) -0.015(2)
C24 0.116(4) 0.101(4) 0.066(3) -0.027(3) 0.038(3) -0.050(3)
C25 0.098(4) 0.104(4) 0.051(3) 0.000(3) -0.003(3) -0.009(3)
C26 0.089(4) 0.109(4) 0.072(3) -0.028(3) 0.034(3) -0.001(3)
C27 0.058(3) 0.112(4) 0.047(3) -0.020(3) 0.017(2) -0.045(3)
C28 0.062(3) 0.093(3) 0.035(2) -0.010(2) 0.0176(19) -0.034(3)
C29 0.073(3) 0.078(3) 0.050(3) -0.001(2) 0.022(2) -0.037(2)
C30 0.067(3) 0.050(2) 0.051(2) -0.0004(18) 0.015(2) -0.015(2)
C31 0.043(2) 0.049(2) 0.038(2) 0.0032(17) 0.0064(16) -0.0032(18)
C32 0.063(3) 0.060(3) 0.048(2) -0.0062(19) 0.021(2) -0.023(2)
C33 0.075(3) 0.081(3) 0.050(3) -0.020(2) 0.030(2) -0.034(3)
C34 0.050(2) 0.0369(19) 0.043(2) -0.0014(16) 0.0109(17) -0.0003(17)
C35 0.050(2) 0.0342(19) 0.037(2) -0.0027(15) 0.0095(17) -0.0054(17)
C36 0.082(3) 0.043(2) 0.057(3) -0.0025(18) 0.035(2) -0.012(2)
C37 0.055(2) 0.047(2) 0.038(2) 0.0024(17) 0.0131(17) -0.0011(19)
C38 0.077(3) 0.054(2) 0.055(3) -0.010(2) 0.025(2) -0.004(2)
C39 0.096(4) 0.081(3) 0.065(3) -0.012(3) 0.033(3) 0.011(3)
C40 0.098(4) 0.114(4) 0.067(3) 0.004(3) 0.051(3) 0.016(4)
C41 0.098(4) 0.101(4) 0.085(4) 0.004(3) 0.058(3) -0.018(3)
C42 0.082(3) 0.070(3) 0.067(3) -0.004(2) 0.037(3) -0.019(3)
N1 0.147(5) 0.079(3) 0.108(4) 0.021(3) 0.043(3) -0.013(3)
N2 0.073(2) 0.055(2) 0.085(3) -0.0119(19) 0.049(2) -0.0182(19)
N3 0.083(3) 0.107(3) 0.048(2) -0.022(2) 0.0335(19) -0.052(2)
N4 0.159(5) 0.038(2) 0.119(4) -0.005(2) 0.083(3) -0.009(2)
O1 0.088(2) 0.089(2) 0.068(2) -0.0106(16) 0.0432(18) -0.0359(18)
O2 0.090(2) 0.104(3) 0.068(2) -0.0160(18) 0.0446(18) -0.041(2)
O3 0.145(4) 0.125(3) 0.144(4) -0.019(3) 0.053(3) -0.015(3)

loop_
_atom_type_symbol
_atom_type_description
_atom_type_scat_dispersion_real
_atom_type_scat_dispersion_imag
_atom_type_scat_source
C C 0.0033 0.0016 'International Tables Vol C Tables 4.2.6.8 and 6.1.1.4'
H H 0.0000 0.0000 'International Tables Vol C Tables 4.2.6.8 and 6.1.1.4'
N N 0.0061 0.0033 'International Tables Vol C Tables 4.2.6.8 and 6.1.1.4'
O O 0.0106 0.0060 'International Tables Vol C Tables 4.2.6.8 and 6.1.1.4'

loop_
_geom_angle_atom_site_label_1
_geom_angle_atom_site_label_2
_geom_angle_atom_site_label_3
_geom_angle
_geom_angle_site_symmetry_1
_geom_angle_site_symmetry_3
C2 C1 C6 120.9(4) . .
C2 C1 H1 119.5 . .
C6 C1 H1 119.5 . .
C3 C2 C1 120.6(4) . .
C3 C2 H2 119.7 . .
C1 C2 H2 119.7 . .
C4 C3 C2 119.3(4) . .
C4 C3 H3 120.4 . .
C2 C3 H3 120.4 . .
C3 C4 C5 120.8(5) . .
C3 C4 H4 119.6 . .
C5 C4 H4 119.6 . .
C6 C5 C4 120.5(5) . .
C6 C5 H5 119.8 . .
C4 C5 H5 119.8 . .
C5 C6 C1 117.9(4) . .
C5 C6 C7 120.6(4) . .
C1 C6 C7 121.4(4) . .
C9 C7 C8 121.3(4) . .
C9 C7 C6 123.8(4) . .
C8 C7 C6 114.7(4) . .
N1 C8 C7 176.4(6) . .
C7 C9 C10 130.1(4) . .
C7 C9 H9 115.0 . .
C10 C9 H9 115.0 . .
C15 C10 C11 117.2(4) . .
C15 C10 C9 118.4(4) . .
C11 C10 C9 124.4(4) . .
C12 C11 C10 120.2(5) . .
C12 C11 H11 119.9 . .
C10 C11 H11 119.9 . .
C11 C12 C13 121.8(4) . .
C11 C12 H12 119.1 . .
C13 C12 H12 119.1 . .
C14 C13 C12 118.7(4) . .
C14 C13 N2 123.2(4) . .
C12 C13 N2 118.0(4) . .
C13 C14 C15 119.7(4) . .
C13 C14 H14 120.1 . .
C15 C14 H14 120.1 . .
C10 C15 C14 122.3(4) . .
C10 C15 H15 118.8 . .
C14 C15 H15 118.8 . .
O1 C16 N2 122.4(4) . .
O1 C16 C17 121.1(4) . .
N2 C16 C17 116.5(3) . .
C22 C17 C18 119.2(4) . .
C22 C17 C16 117.3(3) . .
C18 C17 C16 123.5(4) . .
C19 C18 C17 120.0(4) . .
C19 C18 H18 120.0 . .
C17 C18 H18 120.0 . .
C18 C19 C20 119.7(4) . .
C18 C19 C27 123.5(4) . .
C20 C19 C27 116.8(4) . .
C19 C20 C21 122.0(4) . .
C19 C20 H20 119.0 . .
C21 C20 H20 119.0 . .
C20 C21 C22 116.7(3) . .
C20 C21 C23 122.9(3) . .
C22 C21 C23 120.3(3) . .
C17 C22 C21 122.4(3) . .
C17 C22 H22 118.8 . .
C21 C22 H22 118.8 . .
C26 C23 C24 108.9(4) . .
C26 C23 C21 110.6(3) . .
C24 C23 C21 112.5(3) . .
C26 C23 C25 108.9(4) . .
C24 C23 C25 108.5(4) . .
C21 C23 C25 107.4(3) . .
C23 C24 H24A 109.5 . .
C23 C24 H24B 109.5 . .
H24A C24 H24B 109.5 . .
C23 C24 H24C 109.5 . .
H24A C24 H24C 109.5 . .
H24B C24 H24C 109.5 . .
C23 C25 H25A 109.5 . .
C23 C25 H25B 109.5 . .
H25A C25 H25B 109.5 . .
C23 C25 H25C 109.5 . .
H25A C25 H25C 109.5 . .
H25B C25 H25C 109.5 . .
C23 C26 H26A 109.5 . .
C23 C26 H26B 109.5 . .
H26A C26 H26B 109.5 . .
C23 C26 H26C 109.5 . .
H26A C26 H26C 109.5 . .
H26B C26 H26C 109.5 . .
O2 C27 N3 123.2(4) . .
O2 C27 C19 121.2(4) . .
N3 C27 C19 115.6(4) . .
C33 C28 C29 118.7(4) . .
C33 C28 N3 123.9(4) . .
C29 C28 N3 117.3(4) . .
C30 C29 C28 120.1(4) . .
C30 C29 H29 119.9 . .
C28 C29 H29 120.0 . .
C29 C30 C31 122.2(4) . .
C29 C30 H30 118.9 . .
C31 C30 H30 118.9 . .
C32 C31 C30 116.0(3) . .
C32 C31 C34 124.9(3) . .
C30 C31 C34 119.1(3) . .
C33 C32 C31 122.2(4) . .
C33 C32 H32 118.9 . .
C31 C32 H32 118.9 . .
C32 C33 C28 120.7(4) . .
C32 C33 H33 119.7 . .
C28 C33 H33 119.7 . .
C35 C34 C31 130.8(3) . .
C35 C34 H34 114.6 . .
C31 C34 H34 114.6 . .
C34 C35 C36 120.4(3) . .
C34 C35 C37 124.8(3) . .
C36 C35 C37 114.8(3) . .
N4 C36 C35 176.9(5) . .
C38 C37 C42 117.8(4) . .
C38 C37 C35 122.0(3) . .
C42 C37 C35 120.1(3) . .
C39 C38 C37 120.4(4) . .
C39 C38 H38 119.8 . .
C37 C38 H38 119.8 . .
C40 C39 C38 120.8(5) . .
C40 C39 H39 119.6 . .
C38 C39 H39 119.6 . .
C41 C40 C39 119.5(5) . .
C41 C40 H40 120.3 . .
C39 C40 H40 120.3 . .
C40 C41 C42 120.8(5) . .
C40 C41 H41 119.6 . .
C42 C41 H41 119.6 . .
C41 C42 C37 120.7(4) . .
C41 C42 H42 119.6 . .
C37 C42 H42 119.6 . .
C16 N2 C13 128.3(3) . .
C16 N2 H2A 115.8 . .
C13 N2 H2A 115.8 . .
C27 N3 C28 127.7(4) . .
C27 N3 H3A 116.1 . .
C28 N3 H3A 116.1 . .
H1O3 O3 H2O3 107.7 . .

loop_
_geom_bond_atom_site_label_1
_geom_bond_atom_site_label_2
_geom_bond_distance
_geom_bond_site_symmetry_2
C1 C2 1.381(6) .
C1 C6 1.385(6) .
C1 H1 0.9300 .
C2 C3 1.367(6) .
C2 H2 0.9300 .
C3 C4 1.357(6) .
C3 H3 0.9300 .
C4 C5 1.394(7) .
C4 H4 0.9300 .
C5 C6 1.378(6) .
C5 H5 0.9300 .
C6 C7 1.493(6) .
C7 C9 1.346(6) .
C7 C8 1.437(7) .
C8 N1 1.138(6) .
C9 C10 1.459(6) .
C9 H9 0.9300 .
C10 C15 1.383(6) .
C10 C11 1.406(6) .
C11 C12 1.378(6) .
C11 H11 0.9300 .
C12 C13 1.383(6) .
C12 H12 0.9300 .
C13 C14 1.375(5) .
C13 N2 1.406(5) .
C14 C15 1.392(5) .
C14 H14 0.9300 .
C15 H15 0.9300 .
C16 O1 1.219(4) .
C16 N2 1.341(5) .
C16 C17 1.504(5) .
C17 C22 1.381(5) .
C17 C18 1.383(5) .
C18 C19 1.385(5) .
C18 H18 0.9300 .
C19 C20 1.383(5) .
C19 C27 1.504(6) .
C20 C21 1.386(5) .
C20 H20 0.9300 .
C21 C22 1.397(5) .
C21 C23 1.532(5) .
C22 H22 0.9300 .
C23 C26 1.516(6) .
C23 C24 1.522(6) .
C23 C25 1.546(6) .
C24 H24A 0.9600 .
C24 H24B 0.9600 .
C24 H24C 0.9600 .
C25 H25A 0.9600 .
C25 H25B 0.9600 .
C25 H25C 0.9600 .
C26 H26A 0.9600 .
C26 H26B 0.9600 .
C26 H26C 0.9600 .
C27 O2 1.215(5) .
C27 N3 1.358(6) .
C28 C33 1.376(5) .
C28 C29 1.381(6) .
C28 N3 1.416(5) .
C29 C30 1.374(5) .
C29 H29 0.9300 .
C30 C31 1.401(5) .
C30 H30 0.9300 .
C31 C32 1.384(5) .
C31 C34 1.453(5) .
C32 C33 1.374(5) .
C32 H32 0.9300 .
C33 H33 0.9300 .
C34 C35 1.348(5) .
C34 H34 0.9300 .
C35 C36 1.424(5) .
C35 C37 1.481(5) .
C36 N4 1.143(5) .
C37 C38 1.382(5) .
C37 C42 1.391(5) .
C38 C39 1.379(6) .
C38 H38 0.9300 .
C39 C40 1.364(7) .
C39 H39 0.9300 .
C40 C41 1.357(7) .
C40 H40 0.9300 .
C41 C42 1.369(6) .
C41 H41 0.9300 .
C42 H42 0.9300 .
N2 H2A 0.8600 .
N3 H3A 0.8600 .
O3 H1O3 0.8498 .
O3 H2O3 0.8500 .
